data_4342820
loop_
_publ_author_name
'Weisser, Fritz'
'Plebst, Sebastian'
'Hohloch, Stephan'
'van der Meer, Margarethe'
'Manck, Sinja'
'F\"uhrer, Felix'
'Radtke, Vanessa'
'Leichnitz, Daniel'
'Sarkar, Biprajit'

_publ_section_title
;
 Tuning ligand effects and probing the inner-workings of bond activation
 steps: generation of ruthenium complexes with tailor-made properties.
;
_journal_issue 10
_journal_name_full 'Inorganic chemistry'
_journal_page_first 4621
_journal_page_last 4635
_journal_paper_doi 10.1021/ic502807d
_journal_volume 54
_journal_year 2015
_chemical_formula_sum 'C32 H30 F12 N8 O0.25 P2 Ru'
_chemical_formula_weight 921.65
_chemical_name_systematic
;
 ?
;
_space_group_IT_number 54
_symmetry_cell_setting orthorhombic
_symmetry_space_group_name_Hall '-P 2a 2ac'
_symmetry_space_group_name_H-M 'P c c a'
_atom_sites_solution_hydrogens geom
_atom_sites_solution_primary direct
_atom_sites_solution_secondary difmap
_audit_creation_method SHELXL-97
_cell_angle_alpha 90.00
_cell_angle_beta 90.00
_cell_angle_gamma 90.00
_cell_formula_units_Z 8
_cell_length_a 17.888(5)
_cell_length_b 18.350(6)
_cell_length_c 22.569(7)
_cell_measurement_reflns_used 6551
_cell_measurement_temperature 100(2)
_cell_measurement_theta_max 25
_cell_measurement_theta_min 1.5
_cell_volume 7408(4)
_computing_structure_refinement 'SHELXL-97 (Sheldrick, 2008)'
_diffrn_ambient_temperature 100(2)
_diffrn_measured_fraction_theta_full 0.993
_diffrn_measured_fraction_theta_max 0.993
_diffrn_measurement_device_type 'Bruker Smart AXS'
_diffrn_measurement_method 'omega scans'
_diffrn_radiation_monochromator graphite
_diffrn_radiation_source 'fine-focus sealed tube'
_diffrn_radiation_type MoK\a
_diffrn_radiation_wavelength 0.71073
_diffrn_reflns_av_R_equivalents 0.0607
_diffrn_reflns_av_sigmaI/netI 0.0279
_diffrn_reflns_limit_h_max 19
_diffrn_reflns_limit_h_min -21
_diffrn_reflns_limit_k_max 21
_diffrn_reflns_limit_k_min -21
_diffrn_reflns_limit_l_max 26
_diffrn_reflns_limit_l_min -26
_diffrn_reflns_number 75311
_diffrn_reflns_theta_full 25.08
_diffrn_reflns_theta_max 25.08
_diffrn_reflns_theta_min 1.80
_exptl_absorpt_coefficient_mu 0.608
_exptl_absorpt_correction_T_max 0.745
_exptl_absorpt_correction_T_min 0.615
_exptl_absorpt_correction_type multi-scan
_exptl_absorpt_process_details 'Blessing, 1995'
_exptl_crystal_colour red
_exptl_crystal_density_diffrn 1.653
_exptl_crystal_density_method 'not measured'
_exptl_crystal_description plate
_exptl_crystal_F_000 3696
_exptl_crystal_size_max 0.35
_exptl_crystal_size_mid 0.21
_exptl_crystal_size_min 0.05
_refine_diff_density_max 2.067
_refine_diff_density_min -0.982
_refine_diff_density_rms '0.151 END ==='
_refine_ls_extinction_method none
_refine_ls_goodness_of_fit_ref 1.059
_refine_ls_hydrogen_treatment constr
_refine_ls_matrix_type full
_refine_ls_number_parameters 558
_refine_ls_number_reflns 6551
_refine_ls_number_restraints 0
_refine_ls_restrained_S_all 1.059
_refine_ls_R_factor_all 0.0944
_refine_ls_R_factor_gt 0.0667
_refine_ls_shift/su_max 0.000
_refine_ls_shift/su_mean 0.000
_refine_ls_structure_factor_coef Fsqd
_refine_ls_weighting_details 'calc w=1/[\s^2^(Fo^2^)+(0.0920P)^2^+79.1222P] where P=(Fo^2^+2Fc^2^)/3'
_refine_ls_weighting_scheme calc
_refine_ls_wR_factor_gt 0.1803
_refine_ls_wR_factor_ref 0.2081
_reflns_number_gt 4915
_reflns_number_total 6551
_reflns_threshold_expression >2\s(I)
_cod_data_source_file ic502807d_si_003.cif
_cod_data_source_block sar214m
_cod_depositor_comments 'Adding full bibliography for 4342820--4342823.cif.'
_cod_original_sg_symbol_H-M Pcca
_cod_database_code 4342820

loop_
_symmetry_equiv_pos_as_xyz
'x, y, z'
'-x+1/2, -y, z'
'x+1/2, -y, -z+1/2'
'-x, y, -z+1/2'
'-x, -y, -z'
'x-1/2, y, -z'
'-x-1/2, y, z-1/2'
'x, -y, z-1/2'

loop_
_atom_site_label
_atom_site_type_symbol
_atom_site_fract_x
_atom_site_fract_y
_atom_site_fract_z
_atom_site_U_iso_or_equiv
_atom_site_adp_type
_atom_site_occupancy
_atom_site_symmetry_multiplicity
_atom_site_calc_flag
_atom_site_refinement_flags
_atom_site_disorder_assembly
_atom_site_disorder_group
C20 C 0.6329(3) 0.1683(3) 0.1615(2) 0.0337(13) Uani 1 1 d . . .
H10A H 0.5797 0.1770 0.1664 0.040 Uiso 1 1 calc R . .
H10B H 0.6495 0.1374 0.1938 0.040 Uiso 1 1 calc R . .
C21 C 0.6464(3) 0.1297(3) 0.1029(2) 0.0268(12) Uani 1 1 d . . .
C22 C 0.5959(3) 0.0797(3) 0.0806(2) 0.0306(12) Uani 1 1 d . . .
H12 H 0.5518 0.0698 0.1008 0.037 Uiso 1 1 calc R . .
C23 C 0.6118(3) 0.0448(3) 0.0282(2) 0.0314(12) Uani 1 1 d . . .
H13 H 0.5788 0.0104 0.0130 0.038 Uiso 1 1 calc R . .
C24 C 0.6769(3) 0.0611(3) -0.0017(2) 0.0299(12) Uani 1 1 d . . .
H14 H 0.6878 0.0387 -0.0377 0.036 Uiso 1 1 calc R . .
C25 C 0.7257(3) 0.1114(3) 0.02259(19) 0.0238(11) Uani 1 1 d . . .
H15 H 0.7696 0.1226 0.0025 0.029 Uiso 1 1 calc R . .
C10 C 0.6987(3) 0.2620(3) 0.2247(2) 0.0354(14) Uani 1 1 d . . .
H20A H 0.6572 0.2835 0.2462 0.042 Uiso 1 1 calc R . .
H20B H 0.7163 0.2200 0.2467 0.042 Uiso 1 1 calc R . .
C11 C 0.7603(3) 0.3165(3) 0.2184(2) 0.0311(12) Uani 1 1 d . . .
C12 C 0.7697(3) 0.3746(3) 0.2568(2) 0.0409(15) Uani 1 1 d . . .
H22 H 0.7357 0.3822 0.2874 0.049 Uiso 1 1 calc R . .
C13 C 0.8298(4) 0.4213(3) 0.2497(3) 0.0469(16) Uani 1 1 d . . .
H23 H 0.8375 0.4596 0.2760 0.056 Uiso 1 1 calc R . .
C14 C 0.8773(3) 0.4105(3) 0.2035(3) 0.0424(15) Uani 1 1 d . . .
H24 H 0.9178 0.4416 0.1978 0.051 Uiso 1 1 calc R . .
C15 C 0.8652(3) 0.3529(3) 0.1652(2) 0.0318(13) Uani 1 1 d . . .
H25 H 0.8978 0.3463 0.1335 0.038 Uiso 1 1 calc R . .
C30 C 0.6258(3) 0.2994(3) 0.1395(2) 0.0398(15) Uani 1 1 d . . .
H30A H 0.5739 0.2842 0.1386 0.048 Uiso 1 1 calc R . .
H30B H 0.6296 0.3421 0.1647 0.048 Uiso 1 1 calc R . .
C31 C 0.6510(3) 0.3179(3) 0.0787(2) 0.0282(12) Uani 1 1 d . . .
C32 C 0.6216(3) 0.3557(3) 0.0317(2) 0.0305(12) Uani 1 1 d . . .
H32 H 0.5750 0.3781 0.0293 0.037 Uiso 1 1 calc R . .
C33 C 0.6714(3) 0.3794(3) -0.0721(2) 0.0398(14) Uani 1 1 d . . .
H33A H 0.7208 0.3945 -0.0847 0.048 Uiso 1 1 calc R . .
H33B H 0.6384 0.4212 -0.0747 0.048 Uiso 1 1 calc R . .
C34 C 0.6433(3) 0.3196(3) -0.1123(2) 0.0367(14) Uani 1 1 d . . .
C35 C 0.5746(3) 0.3271(3) -0.1411(2) 0.0379(14) Uani 1 1 d . . .
H35 H 0.5457 0.3686 -0.1348 0.046 Uiso 1 1 calc R . .
C36 C 0.5492(3) 0.2725(4) -0.1792(2) 0.0428(16) Uani 1 1 d . . .
H36 H 0.5035 0.2776 -0.1983 0.051 Uiso 1 1 calc R . .
C37 C 0.5918(3) 0.2114(4) -0.1886(2) 0.0417(15) Uani 1 1 d . . .
H37 H 0.5754 0.1758 -0.2148 0.050 Uiso 1 1 calc R . .
C38 C 0.6590(3) 0.2027(4) -0.1591(2) 0.0414(15) Uani 1 1 d . . .
H38 H 0.6870 0.1605 -0.1648 0.050 Uiso 1 1 calc R . .
C39 C 0.6846(3) 0.2560(3) -0.1216(2) 0.0393(15) Uani 1 1 d . . .
H39 H 0.7300 0.2498 -0.1021 0.047 Uiso 1 1 calc R . .
C44 C 0.8930(3) 0.2517(3) 0.0220(2) 0.0264(11) Uani 1 1 d . . .
H40 H 0.8580 0.2829 0.0052 0.032 Uiso 1 1 calc R . .
C43 C 0.9631(3) 0.2469(3) -0.0035(2) 0.0274(12) Uani 1 1 d . . .
H41 H 0.9751 0.2752 -0.0363 0.033 Uiso 1 1 calc R . .
C42 C 1.0148(3) 0.1998(3) 0.0202(2) 0.0309(12) Uani 1 1 d . . .
H42 H 1.0624 0.1962 0.0038 0.037 Uiso 1 1 calc R . .
C41 C 0.9952(3) 0.1579(3) 0.0683(2) 0.0286(12) Uani 1 1 d . . .
H43 H 1.0292 0.1251 0.0844 0.034 Uiso 1 1 calc R . .
C40 C 0.9243(3) 0.1651(3) 0.09259(19) 0.0232(11) Uani 1 1 d . . .
C50 C 0.8982(3) 0.1237(3) 0.1444(2) 0.0267(12) Uani 1 1 d . . .
C51 C 0.9401(3) 0.0676(3) 0.1694(2) 0.0300(12) Uani 1 1 d . . .
H46 H 0.9877 0.0570 0.1551 0.036 Uiso 1 1 calc R . .
C52 C 0.9099(3) 0.0277(3) 0.2158(2) 0.0398(14) Uani 1 1 d . . .
H47 H 0.9363 -0.0110 0.2323 0.048 Uiso 1 1 calc R . .
C53 C 0.8410(3) 0.0461(3) 0.2369(2) 0.0371(14) Uani 1 1 d . . .
H48 H 0.8203 0.0210 0.2687 0.044 Uiso 1 1 calc R . .
C54 C 0.8027(3) 0.1022(3) 0.2103(2) 0.0313(12) Uani 1 1 d . . .
H49 H 0.7554 0.1136 0.2249 0.038 Uiso 1 1 calc R . .
N40 N 0.8735(2) 0.2129(2) 0.07042(16) 0.0219(9) Uani 1 1 d . . .
N50 N 0.8291(2) 0.1420(2) 0.16441(16) 0.0245(9) Uani 1 1 d . . .
N10 N 0.8082(2) 0.3065(2) 0.17189(17) 0.0281(10) Uani 1 1 d . . .
N20 N 0.7114(2) 0.1443(2) 0.07453(16) 0.0222(9) Uani 1 1 d . . .
N30 N 0.7202(2) 0.2952(2) 0.06222(17) 0.0239(9) Uani 1 1 d . . .
N31 N 0.7348(2) 0.3162(2) 0.00729(17) 0.0276(10) Uani 1 1 d . . .
N32 N 0.6746(2) 0.3533(2) -0.00963(19) 0.0318(11) Uani 1 1 d . . .
N1 N 0.6736(2) 0.2391(2) 0.16398(17) 0.0286(10) Uani 1 1 d . . .
F1 F 0.9114(2) 0.0896(2) -0.06879(14) 0.0551(10) Uani 1 1 d . A .
F2 F 0.8399(2) 0.1085(3) -0.19637(14) 0.0775(13) Uani 1 1 d . A .
F7 F 0.5216(3) 0.6162(3) -0.1052(3) 0.132(2) Uani 1 1 d . . .
F9 F 0.6552(4) 0.5434(4) -0.1324(2) 0.129(2) Uani 1 1 d . . .
F3 F 0.9316(4) 0.0422(3) -0.1580(3) 0.0442(12) Uani 0.50 1 d P A 1
F4 F 0.9452(3) 0.1598(4) -0.1355(3) 0.0418(12) Uani 0.50 1 d P A 1
F5 F 0.7968(3) 0.0901(4) -0.0994(2) 0.0363(16) Uani 0.50 1 d P A 1
F6 F 0.8681(5) 0.1822(3) -0.1324(3) 0.0484(19) Uani 0.50 1 d P A 1
F8 F 0.5901(7) 0.5617(8) -0.0559(6) 0.133(4) Uani 0.50 1 d P B 1
F10 F 0.5425(5) 0.5023(5) -0.1153(11) 0.226(12) Uani 0.50 1 d P B 1
F11 F 0.4758(6) 0.5734(5) -0.1750(8) 0.164(7) Uani 0.50 1 d P C 1
F12 F 0.5508(7) 0.6716(8) -0.1766(6) 0.128(4) Uani 0.50 1 d P B 1
P2 P 0.5866(2) 0.57913(19) -0.12577(15) 0.0497(9) Uani 0.50 1 d P B 1
F3A F 0.8808(4) 0.0102(3) -0.1370(3) 0.0442(12) Uani 0.50 1 d P A 2
F4A F 0.9519(3) 0.1002(4) -0.1694(3) 0.0418(12) Uani 0.50 1 d P A 2
F5A F 0.8114(4) 0.0472(5) -0.1274(3) 0.067(2) Uani 0.50 1 d P A 2
F6A F 0.8266(4) 0.1639(5) -0.1039(3) 0.061(2) Uani 0.50 1 d P A 2
F8A F 0.6400(7) 0.6431(9) -0.1187(6) 0.133(4) Uani 0.50 1 d P B 2
F10A F 0.5614(6) 0.5098(5) -0.1556(6) 0.117(4) Uani 0.50 1 d P B 2
F11A F 0.6002(5) 0.5859(5) -0.2183(5) 0.086(3) Uani 0.50 1 d P B 2
F12A F 0.5821(8) 0.6098(8) -0.1848(7) 0.128(4) Uani 0.50 1 d P B 2
P2A P 0.5557(2) 0.5809(3) -0.1541(2) 0.1052(15) Uani 0.50 1 d P B 2
P1 P 0.87602(7) 0.10033(7) -0.13241(5) 0.0243(3) Uani 1 1 d . . .
Ru01 Ru 0.774175(19) 0.22314(2) 0.116203(15) 0.02074(10) Uani 1 1 d . . .
O100 O 0.7500 0.5000 0.0371(7) 0.074(5) Uani 0.50 2 d SP . .

loop_
_atom_site_aniso_label
_atom_site_aniso_U_11
_atom_site_aniso_U_22
_atom_site_aniso_U_33
_atom_site_aniso_U_23
_atom_site_aniso_U_13
_atom_site_aniso_U_12
C20 0.016(2) 0.059(3) 0.026(2) -0.005(2) 0.0053(19) -0.004(2)
C21 0.019(2) 0.037(3) 0.024(2) 0.004(2) 0.0019(19) -0.001(2)
C22 0.017(2) 0.041(3) 0.034(3) 0.005(2) -0.004(2) -0.005(2)
C23 0.022(2) 0.033(3) 0.040(3) -0.001(2) -0.013(2) -0.004(2)
C24 0.023(2) 0.035(3) 0.031(2) -0.007(2) -0.008(2) 0.006(2)
C25 0.019(2) 0.035(2) 0.018(2) -0.0036(19) 0.0001(17) 0.003(2)
C10 0.037(3) 0.053(3) 0.016(2) -0.007(2) 0.006(2) 0.002(3)
C11 0.033(3) 0.041(3) 0.019(2) -0.005(2) -0.004(2) 0.003(2)
C12 0.059(4) 0.042(3) 0.022(2) -0.004(2) -0.007(2) 0.012(3)
C13 0.067(4) 0.036(3) 0.038(3) -0.012(3) -0.019(3) 0.004(3)
C14 0.044(3) 0.042(3) 0.041(3) -0.006(3) -0.015(3) -0.003(3)
C15 0.026(2) 0.036(3) 0.033(3) -0.005(2) -0.007(2) -0.006(2)
C30 0.028(3) 0.063(4) 0.028(3) -0.005(3) 0.002(2) 0.016(3)
C31 0.020(2) 0.037(3) 0.028(2) -0.009(2) 0.0001(19) -0.001(2)
C32 0.021(2) 0.034(3) 0.037(3) -0.005(2) -0.001(2) 0.001(2)
C33 0.039(3) 0.043(3) 0.037(3) 0.017(2) -0.005(2) 0.002(3)
C34 0.029(3) 0.054(3) 0.027(2) 0.015(2) -0.001(2) 0.003(3)
C35 0.035(3) 0.052(3) 0.027(2) 0.014(2) 0.003(2) 0.010(3)
C36 0.028(3) 0.073(4) 0.027(3) 0.005(3) -0.002(2) 0.011(3)
C37 0.035(3) 0.069(4) 0.021(2) 0.000(3) 0.002(2) 0.004(3)
C38 0.039(3) 0.062(4) 0.023(2) 0.003(2) 0.003(2) 0.019(3)
C39 0.028(3) 0.064(4) 0.026(3) 0.008(3) -0.002(2) 0.013(3)
C44 0.023(2) 0.032(2) 0.025(2) 0.006(2) 0.0007(19) -0.004(2)
C43 0.024(2) 0.031(2) 0.028(2) -0.001(2) 0.006(2) -0.005(2)
C42 0.019(2) 0.043(3) 0.031(2) -0.006(2) 0.010(2) 0.001(2)
C41 0.021(2) 0.032(3) 0.033(3) -0.001(2) 0.000(2) 0.003(2)
C40 0.022(2) 0.028(2) 0.019(2) -0.0056(18) 0.0005(18) -0.0047(19)
C50 0.022(2) 0.034(3) 0.024(2) -0.004(2) -0.0052(19) -0.003(2)
C51 0.021(2) 0.034(3) 0.035(3) -0.002(2) -0.006(2) -0.001(2)
C52 0.035(3) 0.039(3) 0.045(3) 0.010(2) -0.017(2) -0.007(2)
C53 0.033(3) 0.052(3) 0.027(2) 0.013(2) -0.010(2) -0.018(2)
C54 0.026(2) 0.045(3) 0.023(2) 0.006(2) -0.002(2) -0.014(2)
N40 0.0142(17) 0.031(2) 0.0205(18) -0.0015(16) 0.0007(15) -0.0035(16)
N50 0.0230(19) 0.034(2) 0.0170(18) -0.0030(16) -0.0028(15) -0.0066(17)
N10 0.026(2) 0.036(2) 0.0224(19) -0.0020(17) -0.0017(17) 0.0046(18)
N20 0.0169(18) 0.032(2) 0.0174(17) -0.0013(16) -0.0007(15) -0.0002(16)
N30 0.0186(18) 0.032(2) 0.0210(18) -0.0045(16) 0.0004(15) -0.0020(17)
N31 0.021(2) 0.036(2) 0.026(2) 0.0018(18) -0.0018(16) 0.0015(18)
N32 0.026(2) 0.036(2) 0.033(2) 0.0048(19) -0.0054(18) 0.0024(19)
N1 0.0208(19) 0.048(2) 0.0175(18) -0.0053(18) 0.0032(16) -0.0002(19)
F1 0.061(2) 0.072(2) 0.0326(16) -0.0061(16) -0.0229(15) 0.0051(19)
F2 0.085(2) 0.126(3) 0.0215(16) 0.0022(18) -0.0087(17) 0.068(2)
F7 0.125(4) 0.105(4) 0.166(5) -0.041(4) 0.092(3) 0.024(3)
F9 0.146(5) 0.172(6) 0.068(3) -0.018(4) 0.012(4) -0.049(5)
F3 0.047(3) 0.041(2) 0.044(2) -0.016(2) -0.016(2) 0.020(2)
F4 0.029(2) 0.059(3) 0.037(2) 0.014(2) 0.0025(19) -0.011(2)
F5 0.027(3) 0.058(4) 0.024(3) -0.003(3) 0.007(2) 0.005(3)
F6 0.087(5) 0.015(3) 0.044(3) -0.003(3) -0.010(4) -0.007(3)
F8 0.079(5) 0.179(9) 0.140(8) 0.024(7) -0.016(5) 0.018(6)
F10 0.025(4) 0.032(5) 0.62(4) 0.023(11) -0.029(11) -0.003(4)
F11 0.078(6) 0.034(4) 0.38(2) -0.006(8) -0.101(9) -0.002(4)
F12 0.105(6) 0.131(7) 0.149(8) -0.014(7) 0.027(6) 0.030(5)
P2 0.0600(19) 0.0503(17) 0.0387(16) -0.0114(14) 0.0008(15) 0.0273(16)
F3A 0.047(3) 0.041(2) 0.044(2) -0.016(2) -0.016(2) 0.020(2)
F4A 0.029(2) 0.059(3) 0.037(2) 0.014(2) 0.0025(19) -0.011(2)
F5A 0.068(4) 0.081(5) 0.053(4) 0.019(4) -0.023(4) -0.057(4)
F6A 0.051(4) 0.076(5) 0.057(4) -0.024(4) -0.012(4) 0.026(4)
F8A 0.079(5) 0.179(9) 0.140(8) 0.024(7) -0.016(5) 0.018(6)
F10A 0.109(7) 0.026(4) 0.216(11) 0.005(6) 0.095(7) -0.005(5)
F11A 0.040(4) 0.080(5) 0.137(8) 0.056(5) 0.008(5) 0.016(4)
F12A 0.105(6) 0.131(7) 0.149(8) -0.014(7) 0.027(6) 0.030(5)
P2A 0.0422(19) 0.152(3) 0.121(3) -0.101(3) -0.038(2) 0.060(2)
P1 0.0217(6) 0.0314(6) 0.0199(5) 0.0016(5) -0.0001(5) 0.0031(5)
Ru01 0.01489(17) 0.0315(2) 0.01582(17) -0.00304(14) 0.00129(13) -0.00106(15)
O100 0.125(12) 0.019(5) 0.077(9) 0.000 0.000 -0.031(7)

loop_
_atom_type_symbol
_atom_type_description
_atom_type_scat_dispersion_real
_atom_type_scat_dispersion_imag
_atom_type_scat_source
C C 0.0033 0.0016 'International Tables Vol C Tables 4.2.6.8 and 6.1.1.4'
H H 0.0000 0.0000 'International Tables Vol C Tables 4.2.6.8 and 6.1.1.4'
N N 0.0061 0.0033 'International Tables Vol C Tables 4.2.6.8 and 6.1.1.4'
F F 0.0171 0.0103 'International Tables Vol C Tables 4.2.6.8 and 6.1.1.4'
P P 0.1023 0.0942 'International Tables Vol C Tables 4.2.6.8 and 6.1.1.4'
Ru Ru -1.2594 0.8363 'International Tables Vol C Tables 4.2.6.8 and 6.1.1.4'
O O 0.0106 0.0060 'International Tables Vol C Tables 4.2.6.8 and 6.1.1.4'

loop_
_geom_angle_atom_site_label_1
_geom_angle_atom_site_label_2
_geom_angle_atom_site_label_3
_geom_angle
N1 C20 C21 111.2(4)
N20 C21 C22 121.3(4)
N20 C21 C20 117.2(4)
C22 C21 C20 121.5(4)
C23 C22 C21 119.2(5)
C22 C23 C24 119.7(5)
C23 C24 C25 118.9(5)
N20 C25 C24 121.7(4)
C11 C10 N1 108.7(4)
N10 C11 C12 120.6(5)
N10 C11 C10 116.5(4)
C12 C11 C10 122.9(5)
C13 C12 C11 119.8(5)
C14 C13 C12 119.0(5)
C13 C14 C15 119.5(6)
N10 C15 C14 122.4(5)
C31 C30 N1 109.6(4)
N30 C31 C32 107.0(4)
N30 C31 C30 117.4(4)
C32 C31 C30 135.5(5)
N32 C32 C31 104.6(4)
N32 C33 C34 110.4(4)
C35 C34 C39 118.6(5)
C35 C34 C33 120.1(5)
C39 C34 C33 121.3(5)
C36 C35 C34 120.1(5)
C37 C36 C35 120.1(5)
C36 C37 C38 120.2(6)
C39 C38 C37 120.2(6)
C38 C39 C34 120.7(5)
N40 C44 C43 122.5(5)
C42 C43 C44 119.3(5)
C43 C42 C41 119.1(4)
C42 C41 C40 119.5(5)
N40 C40 C41 121.8(4)
N40 C40 C50 114.5(4)
C41 C40 C50 123.7(4)
N50 C50 C51 122.5(4)
N50 C50 C40 115.2(4)
C51 C50 C40 122.2(4)
C52 C51 C50 119.1(5)
C53 C52 C51 119.0(5)
C52 C53 C54 119.0(5)
N50 C54 C53 124.3(5)
C44 N40 C40 117.8(4)
C44 N40 Ru01 125.4(3)
C40 N40 Ru01 116.8(3)
C54 N50 C50 116.1(4)
C54 N50 Ru01 128.2(3)
C50 N50 Ru01 115.5(3)
C15 N10 C11 118.6(4)
C15 N10 Ru01 128.7(3)
C11 N10 Ru01 112.4(3)
C25 N20 C21 119.2(4)
C25 N20 Ru01 127.7(3)
C21 N20 Ru01 113.0(3)
N31 N30 C31 110.3(4)
N31 N30 Ru01 130.8(3)
C31 N30 Ru01 117.8(3)
N30 N31 N32 104.9(4)
N31 N32 C32 113.1(4)
N31 N32 C33 117.8(4)
C32 N32 C33 128.7(4)
C20 N1 C10 115.1(4)
C20 N1 C30 110.5(4)
C10 N1 C30 107.4(4)
C20 N1 Ru01 106.0(3)
C10 N1 Ru01 104.4(3)
C30 N1 Ru01 113.4(3)
P2A F7 P2 34.6(2)
P2 F9 P2A 21.7(2)
F6 F4 P1 57.9(3)
F4 F6 P1 68.1(4)
F9 P2 F7 166.9(5)
F9 P2 F8 88.7(5)
F7 P2 F8 78.9(6)
F9 P2 F10 92.0(5)
F7 P2 F10 88.3(5)
F8 P2 F10 72.8(10)
F9 P2 F12 125.1(5)
F7 P2 F12 63.4(4)
F8 P2 F12 133.8(7)
F10 P2 F12 128.0(7)
F5A F3A P1 58.2(4)
F3A F5A P1 68.5(4)
F12A F11A P2A 31.7(11)
F11A F12A P2A 118.7(18)
F12A P2A F10A 118.6(11)
F12A P2A F7 120.2(11)
F10A P2A F7 120.5(8)
F12A P2A F11A 29.6(9)
F10A P2A F11A 89.8(7)
F7 P2A F11A 149.6(6)
F12A P2A F9 86.0(9)
F10A P2A F9 65.7(6)
F7 P2A F9 110.7(4)
F11A P2A F9 78.7(4)
F12A P2A F8A 67.9(10)
F10A P2A F8A 120.5(8)
F7 P2A F8A 76.1(5)
F11A P2A F8A 87.5(6)
F9 P2A F8A 55.5(5)
F6 P1 F5A 124.7(5)
F6 P1 F3 137.4(4)
F5A P1 F3 94.3(4)
F6 P1 F1 99.3(3)
F5A P1 F1 99.0(3)
F3 P1 F1 89.8(3)
F6 P1 F2 82.4(3)
F5A P1 F2 79.6(3)
F3 P1 F2 89.3(3)
F1 P1 F2 178.2(3)
F6 P1 F4A 94.7(4)
F5A P1 F4A 133.5(4)
F3 P1 F4A 42.8(3)
F1 P1 F4A 97.7(3)
F2 P1 F4A 82.6(3)
F6 P1 F6A 38.9(4)
F5A P1 F6A 91.0(5)
F3 P1 F6A 174.2(4)
F1 P1 F6A 86.9(3)
F2 P1 F6A 94.1(3)
F4A P1 F6A 133.1(4)
F6 P1 F5 91.9(4)
F5A P1 F5 38.8(4)
F3 P1 F5 130.4(4)
F1 P1 F5 85.3(3)
F2 P1 F5 94.2(3)
F4A P1 F5 172.2(4)
F6A P1 F5 54.0(4)
F6 P1 F4 54.0(4)
F5A P1 F4 177.7(4)
F3 P1 F4 87.6(3)
F1 P1 F4 79.7(3)
F2 P1 F4 101.8(3)
F4A P1 F4 48.7(3)
F6A P1 F4 87.1(4)
F5 P1 F4 139.0(3)
F6 P1 F3A 175.7(3)
F5A P1 F3A 53.3(4)
F3 P1 F3A 42.9(3)
F1 P1 F3A 85.0(3)
F2 P1 F3A 93.3(3)
F4A P1 F3A 85.6(3)
F6A P1 F3A 141.3(4)
F5 P1 F3A 87.6(3)
F4 P1 F3A 128.2(3)
N30 Ru01 N20 85.67(15)
N30 Ru01 N40 99.65(15)
N20 Ru01 N40 100.17(15)
N30 Ru01 N10 91.34(16)
N20 Ru01 N10 163.07(15)
N40 Ru01 N10 96.76(15)
N30 Ru01 N50 174.25(15)
N20 Ru01 N50 89.61(15)
N40 Ru01 N50 77.94(15)
N10 Ru01 N50 94.12(16)
N30 Ru01 N1 79.17(15)
N20 Ru01 N1 82.33(15)
N40 Ru01 N1 177.18(16)
N10 Ru01 N1 80.74(16)
N50 Ru01 N1 103.47(15)

loop_
_geom_bond_atom_site_label_1
_geom_bond_atom_site_label_2
_geom_bond_distance
C20 N1 1.489(7)
C20 C21 1.519(7)
C21 N20 1.355(6)
C21 C22 1.382(7)
C22 C23 1.375(7)
C23 C24 1.380(7)
C24 C25 1.383(7)
C25 N20 1.343(6)
C10 C11 1.495(8)
C10 N1 1.503(6)
C11 N10 1.367(6)
C11 C12 1.385(7)
C12 C13 1.384(9)
C13 C14 1.359(9)
C14 C15 1.383(8)
C15 N10 1.337(7)
C30 C31 1.483(7)
C30 N1 1.504(7)
C31 N30 1.357(6)
C31 C32 1.373(7)
C32 N32 1.331(7)
C33 N32 1.489(7)
C33 C34 1.510(8)
C34 C35 1.397(7)
C34 C39 1.397(8)
C35 C36 1.397(8)
C36 C37 1.372(9)
C37 C38 1.384(8)
C38 C39 1.374(8)
C44 N40 1.349(6)
C44 C43 1.383(7)
C43 C42 1.374(7)
C42 C41 1.375(7)
C41 C40 1.389(7)
C40 N40 1.358(6)
C40 C50 1.470(7)
C50 N50 1.359(6)
C50 C51 1.393(7)
C51 C52 1.388(8)
C52 C53 1.363(8)
C53 C54 1.375(8)
C54 N50 1.353(6)
N40 Ru01 2.064(4)
N50 Ru01 2.090(4)
N10 Ru01 2.071(4)
N20 Ru01 2.059(4)
N30 N31 1.325(5)
N30 Ru01 2.041(4)
N31 N32 1.330(6)
N1 Ru01 2.118(4)
F1 P1 1.581(3)
F2 P1 1.589(3)
F7 P2A 1.418(7)
F7 P2 1.425(6)
F9 P2 1.398(8)
F9 P2A 1.970(8)
F3 P1 1.568(6)
F4 F6 1.440(10)
F4 P1 1.652(6)
F5 P1 1.611(6)
F6 P1 1.509(6)
F8 P2 1.611(14)
F10 P2 1.633(11)
F12 P2 2.147(15)
F3A F5A 1.431(10)
F3A P1 1.660(6)
F4A P1 1.594(6)
F5A P1 1.516(7)
F6A P1 1.599(8)
F8A P2A 2.054(15)
F10A P2A 1.309(10)
F11A F12A 0.933(17)
F11A P2A 1.655(12)
F12A P2A 0.991(16)
